data_7206424
loop_
_publ_author_name
'Duong, Adam'
'Maris, Thierry'
'Wuest, James D.'

_publ_section_title
;
 Engineering homologous molecular organization in 2D and 3D.
 Cocrystallization of aminoazines and alkanecarboxylic acids
;
_journal_issue 18
_journal_name_full CrystEngComm
_journal_page_first 5571
_journal_paper_doi 10.1039/c1ce05445g
_journal_volume 13
_journal_year 2011
_chemical_compound_source 'Synthesized by the authors. See text'
_chemical_formula_moiety '2(C9 H18 O2), C3 H4 N4'
_chemical_formula_sum 'C21 H40 N4 O4'
_chemical_formula_weight 412.57
_chemical_name_systematic
;
?
;
_space_group_IT_number 2
_symmetry_cell_setting triclinic
_symmetry_space_group_name_Hall '-P 1'
_symmetry_space_group_name_H-M 'P -1'
_atom_sites_solution_hydrogens geom
_atom_sites_solution_primary direct
_atom_sites_solution_secondary difmap
_audit_creation_method SHELXL-97
_cell_angle_alpha 90.775(17)
_cell_angle_beta 92.741(12)
_cell_angle_gamma 101.073(8)
_cell_formula_units_Z 2
_cell_length_a 5.2387(8)
_cell_length_b 7.0211(11)
_cell_length_c 33.169(6)
_cell_measurement_reflns_used 2224
_cell_measurement_temperature 150
_cell_measurement_theta_max 66.76
_cell_measurement_theta_min 2.67
_cell_volume 1195.6(3)
_computing_cell_refinement 'SAINT V7.60A(Bruker AXS, 2008)'
_computing_data_collection 'APEX2 (Bruker AXS, 2009)'
_computing_data_reduction 'SAINT V7.60A(Bruker AXS, 2008)'
_computing_molecular_graphics 'SHELXTL v6.12 (Bruker AXS, 2001)'
_computing_publication_material 'UdMX (Maris, 2004)'
_computing_structure_refinement 'SHELXL97 (Sheldrick, 2008)'
_computing_structure_solution 'SHELXS97 (Sheldrick, 2008)'
_diffrn_ambient_temperature 150
_diffrn_detector_area_resol_mean 8.3
_diffrn_measured_fraction_theta_full 0.975
_diffrn_measured_fraction_theta_max 0.975
_diffrn_measurement_device_type 'Bruker Microstar'
_diffrn_measurement_method \w
_diffrn_radiation_monochromator 'Helios optics'
_diffrn_radiation_source 'Rotating Anode'
_diffrn_radiation_type CuK\a
_diffrn_radiation_wavelength 1.54178
_diffrn_reflns_av_R_equivalents 0.064
_diffrn_reflns_av_sigmaI/netI 0.0688
_diffrn_reflns_limit_h_max 6
_diffrn_reflns_limit_h_min -5
_diffrn_reflns_limit_k_max 8
_diffrn_reflns_limit_k_min -8
_diffrn_reflns_limit_l_max 39
_diffrn_reflns_limit_l_min -39
_diffrn_reflns_number 14716
_diffrn_reflns_theta_full 67.36
_diffrn_reflns_theta_max 67.36
_diffrn_reflns_theta_min 1.33
_exptl_absorpt_coefficient_mu 0.639
_exptl_absorpt_correction_T_max 0.9810
_exptl_absorpt_correction_T_min 0.8932
_exptl_absorpt_correction_type multi-scan
_exptl_absorpt_process_details 'Sadabs (Sheldrick, 2008)'
_exptl_crystal_colour Colorless
_exptl_crystal_density_diffrn 1.146
_exptl_crystal_density_method 'not measured'
_exptl_crystal_description block
_exptl_crystal_F_000 452
_exptl_crystal_size_max 0.12
_exptl_crystal_size_mid 0.09
_exptl_crystal_size_min 0.03
_refine_diff_density_max 0.306
_refine_diff_density_min -0.264
_refine_diff_density_rms 0.067
_refine_ls_extinction_method none
_refine_ls_goodness_of_fit_ref 1.006
_refine_ls_hydrogen_treatment constr
_refine_ls_matrix_type full
_refine_ls_number_parameters 264
_refine_ls_number_reflns 4206
_refine_ls_number_restraints 0
_refine_ls_restrained_S_all 1.006
_refine_ls_R_factor_all 0.1229
_refine_ls_R_factor_gt 0.0817
_refine_ls_shift/su_max 0.000
_refine_ls_shift/su_mean 0.000
_refine_ls_structure_factor_coef Fsqd
_refine_ls_weighting_details 'calc w=1/[\s^2^(Fo^2^)+(0.1500P)^2^] where P=(Fo^2^+2Fc^2^)/3'
_refine_ls_weighting_scheme calc
_refine_ls_wR_factor_gt 0.2076
_refine_ls_wR_factor_ref 0.2417
_reflns_number_gt 2529
_reflns_number_total 4206
_reflns_threshold_expression I>2\s(I)
_cod_data_source_file c1ce05445g.txt
_cod_data_source_block adam17
_cod_depositor_comments
;
The following automatic conversions were performed:

'_symmetry_cell_setting' value 'Triclinic' changed to 'triclinic'
according to /home/saulius/struct/CIF-dictionaries/cif_core.dic
dictionary named 'cif_core.dic' version 2.4.1 from
2010-06-29.

'_geom_bond_publ_flag' value 'Y' changed to 'y'
according to /home/saulius/struct/CIF-dictionaries/cif_core.dic
dictionary named 'cif_core.dic' version 2.4.1 from 2010-06-29 (27
times).

'_geom_angle_publ_flag' value 'Y' changed to 'y' according
to /home/saulius/struct/CIF-dictionaries/cif_core.dic dictionary
named 'cif_core.dic' version 2.4.1 from 2010-06-29 (28 times).

Automatic conversion script
Id: cif_fix_values 1715 2011-07-08 13:25:40Z adriana 
;
_cod_original_sg_symbol_H-M P-1
_cod_database_code 7206424

loop_
_symmetry_equiv_pos_as_xyz
'x, y, z'
'-x, -y, -z'

loop_
_atom_site_label
_atom_site_type_symbol
_atom_site_fract_x
_atom_site_fract_y
_atom_site_fract_z
_atom_site_U_iso_or_equiv
_atom_site_adp_type
_atom_site_occupancy
_atom_site_symmetry_multiplicity
_atom_site_calc_flag
_atom_site_refinement_flags
C1 C 0.9128(6) -0.0579(5) 0.27239(10) 0.0581(8) Uani 1 1 d .
H1 H 1.0471 -0.1048 0.2871 0.070 Uiso 1 1 calc R
N1 N 0.7323(5) -0.1908(4) 0.25210(8) 0.0625(7) Uani 1 1 d .
C2 C 0.5472(6) -0.1142(5) 0.23322(10) 0.0589(8) Uani 1 1 d .
H2 H 0.4100 -0.2027 0.2194 0.071 Uiso 1 1 calc R
N2 N 0.5340(4) 0.0700(4) 0.23168(8) 0.0552(7) Uani 1 1 d .
C3 C 0.7319(5) 0.1953(4) 0.25231(9) 0.0511(7) Uani 1 1 d .
N3 N 0.9228(4) 0.1314(4) 0.27399(8) 0.0540(6) Uani 1 1 d .
N4 N 0.7360(4) 0.3806(4) 0.25042(8) 0.0589(7) Uani 1 1 d .
H4A H 0.8624 0.4634 0.2632 0.071 Uiso 1 1 calc .
H4B H 0.6125 0.4232 0.2364 0.071 Uiso 1 1 calc .
O1 O 1.3184(4) 0.3353(3) 0.32163(7) 0.0665(7) Uani 1 1 d .
H1A H 1.1893 0.2802 0.3070 0.100 Uiso 1 1 calc .
O2 O 1.1648(4) 0.5999(3) 0.30556(7) 0.0671(7) Uani 1 1 d .
C4 C 1.3238(5) 0.5228(5) 0.32307(9) 0.0529(8) Uani 1 1 d .
C5 C 1.5528(5) 0.6326(5) 0.34904(10) 0.0568(8) Uani 1 1 d .
H5A H 1.5598 0.5664 0.3751 0.068 Uiso 1 1 calc R
H5B H 1.7152 0.6258 0.3355 0.068 Uiso 1 1 calc R
C6 C 1.5454(5) 0.8424(5) 0.35744(10) 0.0577(8) Uani 1 1 d .
H6A H 1.3868 0.8510 0.3719 0.069 Uiso 1 1 calc R
H6B H 1.5363 0.9100 0.3316 0.069 Uiso 1 1 calc R
C7 C 1.7863(6) 0.9435(5) 0.38295(10) 0.0606(8) Uani 1 1 d .
H7A H 1.7953 0.8735 0.4085 0.073 Uiso 1 1 calc R
H7B H 1.9436 0.9338 0.3683 0.073 Uiso 1 1 calc R
C8 C 1.7908(5) 1.1542(5) 0.39280(11) 0.0609(9) Uani 1 1 d .
H8A H 1.6326 1.1649 0.4071 0.073 Uiso 1 1 calc R
H8B H 1.7860 1.2255 0.3673 0.073 Uiso 1 1 calc R
C9 C 2.0310(6) 1.2497(5) 0.41889(10) 0.0605(8) Uani 1 1 d .
H9A H 2.0355 1.1771 0.4442 0.073 Uiso 1 1 calc R
H9B H 2.1885 1.2380 0.4044 0.073 Uiso 1 1 calc R
C10 C 2.0427(5) 1.4609(5) 0.42952(10) 0.0592(8) Uani 1 1 d .
H10A H 1.8778 1.4748 0.4416 0.071 Uiso 1 1 calc R
H10B H 2.0572 1.5362 0.4044 0.071 Uiso 1 1 calc R
C11 C 2.2702(6) 1.5472(5) 0.45898(11) 0.0654(9) Uani 1 1 d .
H11A H 2.2565 1.4708 0.4839 0.078 Uiso 1 1 calc R
H11B H 2.4350 1.5340 0.4468 0.078 Uiso 1 1 calc R
C12 C 2.2832(7) 1.7585(5) 0.47023(12) 0.0758(11) Uani 1 1 d .
H12A H 2.3003 1.8361 0.4458 0.114 Uiso 1 1 calc R
H12B H 2.4341 1.8035 0.4889 0.114 Uiso 1 1 calc R
H12C H 2.1237 1.7728 0.4832 0.114 Uiso 1 1 calc R
O3 O 0.1398(4) 0.1573(3) 0.18296(7) 0.0655(6) Uani 1 1 d .
H3 H 0.2603 0.1406 0.1994 0.098 Uiso 1 1 calc .
O4 O 0.3030(4) 0.4679(3) 0.19793(7) 0.0659(7) Uani 1 1 d .
C13 C 0.1423(5) 0.3453(5) 0.17983(9) 0.0546(8) Uani 1 1 d .
C14 C -0.0681(6) 0.3873(5) 0.15087(10) 0.0605(8) Uani 1 1 d .
H14A H -0.2365 0.3089 0.1583 0.073 Uiso 1 1 calc R
H14B H -0.0338 0.3439 0.1235 0.073 Uiso 1 1 calc R
C15 C -0.0949(6) 0.5974(5) 0.14925(10) 0.0577(8) Uani 1 1 d .
H15A H 0.0771 0.6792 0.1448 0.069 Uiso 1 1 calc R
H15B H -0.1529 0.6375 0.1755 0.069 Uiso 1 1 calc R
C16 C -0.2896(6) 0.6309(5) 0.11563(10) 0.0594(8) Uani 1 1 d .
H16A H -0.2270 0.5938 0.0895 0.071 Uiso 1 1 calc R
H16B H -0.4583 0.5434 0.1196 0.071 Uiso 1 1 calc R
C17 C -0.3351(6) 0.8362(5) 0.11305(10) 0.0597(8) Uani 1 1 d .
H17A H -0.1664 0.9249 0.1099 0.072 Uiso 1 1 calc R
H17B H -0.4048 0.8723 0.1387 0.072 Uiso 1 1 calc R
C18 C -0.5246(6) 0.8642(5) 0.07801(10) 0.0584(8) Uani 1 1 d .
H18A H -0.4589 0.8217 0.0526 0.070 Uiso 1 1 calc R
H18B H -0.6954 0.7795 0.0819 0.070 Uiso 1 1 calc R
C19 C -0.5641(6) 1.0711(5) 0.07363(10) 0.0611(9) Uani 1 1 d .
H19A H -0.3948 1.1555 0.0686 0.073 Uiso 1 1 calc R
H19B H -0.6246 1.1156 0.0993 0.073 Uiso 1 1 calc R
C20 C -0.7605(6) 1.0938(5) 0.03943(10) 0.0638(9) Uani 1 1 d .
H20A H -0.7073 1.0386 0.0143 0.077 Uiso 1 1 calc R
H20B H -0.9327 1.0171 0.0456 0.077 Uiso 1 1 calc R
C21 C -0.7882(7) 1.3010(6) 0.03218(12) 0.0767(10) Uani 1 1 d .
H21A H -0.8477 1.3556 0.0566 0.115 Uiso 1 1 calc R
H21B H -0.9155 1.3037 0.0097 0.115 Uiso 1 1 calc R
H21C H -0.6194 1.3780 0.0256 0.115 Uiso 1 1 calc R

loop_
_atom_site_aniso_label
_atom_site_aniso_U_11
_atom_site_aniso_U_22
_atom_site_aniso_U_33
_atom_site_aniso_U_23
_atom_site_aniso_U_13
_atom_site_aniso_U_12
C1 0.0528(16) 0.050(2) 0.069(2) 0.0003(15) -0.0057(14) 0.0037(13)
N1 0.0595(15) 0.0455(17) 0.0779(18) -0.0049(13) -0.0093(13) 0.0020(12)
C2 0.0550(16) 0.043(2) 0.073(2) -0.0066(14) -0.0090(14) -0.0011(13)
N2 0.0480(13) 0.0438(16) 0.0692(16) -0.0051(12) -0.0065(11) 0.0000(11)
C3 0.0462(15) 0.0436(19) 0.0612(18) -0.0005(13) -0.0005(13) 0.0032(12)
N3 0.0474(12) 0.0446(16) 0.0669(16) -0.0007(11) -0.0059(11) 0.0032(10)
N4 0.0515(13) 0.0426(17) 0.0764(18) -0.0047(12) -0.0156(12) -0.0018(11)
O1 0.0552(12) 0.0503(15) 0.0874(16) -0.0053(11) -0.0210(10) 0.0004(10)
O2 0.0570(12) 0.0496(14) 0.0891(16) -0.0079(11) -0.0240(11) 0.0033(10)
C4 0.0448(14) 0.047(2) 0.0628(18) -0.0052(14) -0.0034(13) -0.0001(13)
C5 0.0427(14) 0.055(2) 0.0688(19) -0.0026(15) -0.0080(13) 0.0027(13)
C6 0.0428(14) 0.056(2) 0.069(2) -0.0087(15) -0.0085(13) 0.0008(13)
C7 0.0460(15) 0.058(2) 0.074(2) -0.0103(16) -0.0106(14) 0.0036(13)
C8 0.0413(14) 0.060(2) 0.077(2) -0.0122(16) -0.0093(14) 0.0026(13)
C9 0.0454(15) 0.061(2) 0.072(2) -0.0109(16) -0.0084(14) 0.0050(13)
C10 0.0461(15) 0.059(2) 0.068(2) -0.0103(15) -0.0074(14) 0.0024(13)
C11 0.0510(16) 0.065(2) 0.074(2) -0.0102(17) -0.0110(15) -0.0002(15)
C12 0.072(2) 0.060(3) 0.084(2) -0.0125(18) -0.0126(18) -0.0080(17)
O3 0.0607(12) 0.0465(14) 0.0832(16) -0.0039(11) -0.0214(10) 0.0019(10)
O4 0.0544(11) 0.0500(14) 0.0860(16) -0.0067(11) -0.0203(10) -0.0014(9)
C13 0.0501(15) 0.047(2) 0.0628(18) -0.0041(14) -0.0019(13) 0.0009(13)
C14 0.0532(16) 0.054(2) 0.069(2) -0.0023(15) -0.0113(14) 0.0001(14)
C15 0.0509(15) 0.051(2) 0.0663(19) -0.0007(14) -0.0076(14) 0.0006(13)
C16 0.0510(16) 0.056(2) 0.0652(19) -0.0011(15) -0.0073(14) -0.0021(14)
C17 0.0532(16) 0.053(2) 0.068(2) -0.0019(15) -0.0096(14) 0.0020(14)
C18 0.0515(16) 0.053(2) 0.0650(19) -0.0004(15) -0.0088(13) -0.0001(13)
C19 0.0534(16) 0.055(2) 0.070(2) 0.0002(15) -0.0072(14) 0.0004(14)
C20 0.0570(17) 0.061(2) 0.070(2) 0.0004(16) -0.0089(15) 0.0059(15)
C21 0.083(2) 0.064(3) 0.080(2) 0.0025(18) -0.0134(19) 0.0124(18)

loop_
_atom_type_symbol
_atom_type_description
_atom_type_scat_dispersion_real
_atom_type_scat_dispersion_imag
_atom_type_scat_source
C C 0.0181 0.0091 'International Tables Vol C Tables 4.2.6.8 and 6.1.1.4'
H H 0.0000 0.0000 'International Tables Vol C Tables 4.2.6.8 and 6.1.1.4'
N N 0.0311 0.0180 'International Tables Vol C Tables 4.2.6.8 and 6.1.1.4'
O O 0.0492 0.0322 'International Tables Vol C Tables 4.2.6.8 and 6.1.1.4'

loop_
_geom_angle_atom_site_label_1
_geom_angle_atom_site_label_2
_geom_angle_atom_site_label_3
_geom_angle
_geom_angle_publ_flag
N3 C1 N1 126.7(3) y
N3 C1 H1 116.7 ?
N1 C1 H1 116.7 ?
C2 N1 C1 113.0(3) y
N2 C2 N1 127.0(3) y
N2 C2 H2 116.5 ?
N1 C2 H2 116.5 ?
C2 N2 C3 115.7(3) y
N4 C3 N3 119.5(3) y
N4 C3 N2 118.6(3) y
N3 C3 N2 121.9(3) y
C1 N3 C3 115.7(3) y
C3 N4 H4A 120 ?
C3 N4 H4B 120 ?
H4A N4 H4B 120 ?
C4 O1 H1A 109.5 ?
O2 C4 O1 123.8(3) y
O2 C4 C5 123.6(3) y
O1 C4 C5 112.5(3) y
C6 C5 C4 114.9(3) y
C6 C5 H5A 108.5 ?
C4 C5 H5A 108.5 ?
C6 C5 H5B 108.5 ?
C4 C5 H5B 108.5 ?
H5A C5 H5B 107.5 ?
C5 C6 C7 111.5(3) y
C5 C6 H6A 109.3 ?
C7 C6 H6A 109.3 ?
C5 C6 H6B 109.3 ?
C7 C6 H6B 109.3 ?
H6A C6 H6B 108 ?
C8 C7 C6 114.4(3) y
C8 C7 H7A 108.7 ?
C6 C7 H7A 108.7 ?
C8 C7 H7B 108.7 ?
C6 C7 H7B 108.7 ?
H7A C7 H7B 107.6 ?
C7 C8 C9 113.1(3) y
C7 C8 H8A 109 ?
C9 C8 H8A 109 ?
C7 C8 H8B 109 ?
C9 C8 H8B 109 ?
H8A C8 H8B 107.8 ?
C10 C9 C8 114.8(3) y
C10 C9 H9A 108.6 ?
C8 C9 H9A 108.6 ?
C10 C9 H9B 108.6 ?
C8 C9 H9B 108.6 ?
H9A C9 H9B 107.6 ?
C9 C10 C11 113.6(3) y
C9 C10 H10A 108.8 ?
C11 C10 H10A 108.8 ?
C9 C10 H10B 108.8 ?
C11 C10 H10B 108.8 ?
H10A C10 H10B 107.7 ?
C12 C11 C10 114.2(3) y
C12 C11 H11A 108.7 ?
C10 C11 H11A 108.7 ?
C12 C11 H11B 108.7 ?
C10 C11 H11B 108.7 ?
H11A C11 H11B 107.6 ?
C11 C12 H12A 109.5 ?
C11 C12 H12B 109.5 ?
H12A C12 H12B 109.5 ?
C11 C12 H12C 109.5 ?
H12A C12 H12C 109.5 ?
H12B C12 H12C 109.5 ?
C13 O3 H3 109.5 ?
O4 C13 O3 122.6(3) y
O4 C13 C14 124.7(3) y
O3 C13 C14 112.7(2) y
C13 C14 C15 115.4(3) y
C13 C14 H14A 108.4 ?
C15 C14 H14A 108.4 ?
C13 C14 H14B 108.4 ?
C15 C14 H14B 108.4 ?
H14A C14 H14B 107.5 ?
C14 C15 C16 111.8(3) y
C14 C15 H15A 109.2 ?
C16 C15 H15A 109.2 ?
C14 C15 H15B 109.2 ?
C16 C15 H15B 109.2 ?
H15A C15 H15B 107.9 ?
C17 C16 C15 115.1(3) y
C17 C16 H16A 108.5 ?
C15 C16 H16A 108.5 ?
C17 C16 H16B 108.5 ?
C15 C16 H16B 108.5 ?
H16A C16 H16B 107.5 ?
C16 C17 C18 113.2(3) y
C16 C17 H17A 108.9 ?
C18 C17 H17A 108.9 ?
C16 C17 H17B 108.9 ?
C18 C17 H17B 108.9 ?
H17A C17 H17B 107.8 ?
C19 C18 C17 114.2(3) y
C19 C18 H18A 108.7 ?
C17 C18 H18A 108.7 ?
C19 C18 H18B 108.7 ?
C17 C18 H18B 108.7 ?
H18A C18 H18B 107.6 ?
C18 C19 C20 113.1(3) y
C18 C19 H19A 109 ?
C20 C19 H19A 109 ?
C18 C19 H19B 109 ?
C20 C19 H19B 109 ?
H19A C19 H19B 107.8 ?
C21 C20 C19 114.3(3) y
C21 C20 H20A 108.7 ?
C19 C20 H20A 108.7 ?
C21 C20 H20B 108.7 ?
C19 C20 H20B 108.7 ?
H20A C20 H20B 107.6 ?
C20 C21 H21A 109.5 ?
C20 C21 H21B 109.5 ?
H21A C21 H21B 109.5 ?
C20 C21 H21C 109.5 ?
H21A C21 H21C 109.5 ?
H21B C21 H21C 109.5 ?

loop_
_geom_bond_atom_site_label_1
_geom_bond_atom_site_label_2
_geom_bond_distance
_geom_bond_publ_flag
C1 N3 1.320(4) y
C1 N1 1.342(4) y
C1 H1 0.95 ?
N1 C2 1.332(4) y
C2 N2 1.310(4) y
C2 H2 0.95 ?
N2 C3 1.372(4) y
C3 N4 1.299(4) y
C3 N3 1.353(4) y
N4 H4a 0.88 ?
N4 H4b 0.88 ?
O1 C4 1.311(4) y
O1 H1a 0.84 ?
O2 C4 1.208(3) y
C4 C5 1.518(4) y
C5 C6 1.503(4) y
C5 H5a 0.99 ?
C5 H5b 0.99 ?
C6 C7 1.533(4) y
C6 H6a 0.99 ?
C6 H6b 0.99 ?
C7 C8 1.506(4) y
C7 H7a 0.99 ?
C7 H7b 0.99 ?
C8 C9 1.529(4) y
C8 H8a 0.99 ?
C8 H8b 0.99 ?
C9 C10 1.509(4) y
C9 H9a 0.99 ?
C9 H9b 0.99 ?
C10 C11 1.529(4) y
C10 H10a 0.99 ?
C10 H10b 0.99 ?
C11 C12 1.513(5) y
C11 H11a 0.99 ?
C11 H11b 0.99 ?
C12 H12a 0.98 ?
C12 H12b 0.98 ?
C12 H12c 0.98 ?
O3 C13 1.322(4) y
O3 H3 0.84 ?
O4 C13 1.212(4) y
C13 C14 1.502(4) y
C14 C15 1.510(4) y
C14 H14a 0.99 ?
C14 H14b 0.99 ?
C15 C16 1.526(4) y
C15 H15a 0.99 ?
C15 H15b 0.99 ?
C16 C17 1.509(4) y
C16 H16a 0.99 ?
C16 H16b 0.99 ?
C17 C18 1.532(4) y
C17 H17a 0.99 ?
C17 H17b 0.99 ?
C18 C19 1.514(4) y
C18 H18a 0.99 ?
C18 H18b 0.99 ?
C19 C20 1.525(4) y
C19 H19a 0.99 ?
C19 H19b 0.99 ?
C20 C21 1.511(5) y
C20 H20a 0.99 ?
C20 H20b 0.99 ?
C21 H21a 0.98 ?
C21 H21b 0.98 ?
C21 H21c 0.98 ?

loop_
_geom_hbond_atom_site_label_D
_geom_hbond_atom_site_label_H
_geom_hbond_atom_site_label_A
_geom_hbond_distance_DH
_geom_hbond_distance_HA
_geom_hbond_distance_DA
_geom_hbond_angle_DHA
N4 H4A O2 0.88 2.14 2.994(3) 164.1
N4 H4B O4 0.88 2.09 2.956(3) 168.4
O1 H1A N3 0.84 1.87 2.707(3) 172.9
O3 H3 N2 0.84 1.89 2.729(3) 171.6
